data_2231632
loop_
_publ_author_name
'Ha, Kwang'

_publ_section_title
;
 Diacetato-\k<i>O</i>;\k^2^<i>O</i>,<i>O</i>'-aqua(2,4,6-tri-2-pyridyl-1,3,5-triazine-\k^3^<i>N</i>^2^,<i>N</i>^1^,<i>N</i>^6^)manganese(II)
 monohydrate
;
_journal_coeditor_code NG5206
_journal_issue 9
_journal_name_full 'Acta Crystallographica Section E'
_journal_page_first m1238
_journal_page_last m1239
_journal_paper_doi 10.1107/S1600536811032016
_journal_volume 67
_journal_year 2011
_chemical_formula_iupac '[Mn (C2 H3 O2)2 (C18 H12 N6) (H2 O)], H2 O'
_chemical_formula_moiety 'C22 H20 Mn N6 O5, H2 O'
_chemical_formula_sum 'C22 H22 Mn N6 O6'
_chemical_formula_weight 521.40
_chemical_name_systematic
;Diacetato-\k<i>O</i>;\k^2^<i>O</i>,<i>O</i>'-aqua(2,4,6-tri-2-pyridyl-
1,3,5-triazine-\k^3^<i>N</i>^2^,<i>N</i>^1^,<i>N</i>^6^)manganese(II)
monohydrate
;
_space_group_IT_number 14
_symmetry_cell_setting monoclinic
_symmetry_space_group_name_Hall '-P 2ybc'
_symmetry_space_group_name_H-M 'P 1 21/c 1'
_atom_sites_solution_hydrogens geom
_atom_sites_solution_primary direct
_atom_sites_solution_secondary difmap
_audit_creation_method SHELXL-97
_cell_angle_alpha 90.00
_cell_angle_beta 118.073(4)
_cell_angle_gamma 90.00
_cell_formula_units_Z 4
_cell_length_a 10.341(2)
_cell_length_b 24.977(5)
_cell_length_c 9.8284(19)
_cell_measurement_reflns_used 3469
_cell_measurement_temperature 200(2)
_cell_measurement_theta_max 27.22
_cell_measurement_theta_min 2.23
_cell_volume 2239.9(8)
_computing_cell_refinement 'SAINT (Bruker, 2000)'
_computing_data_collection 'SMART (Bruker, 2000)'
_computing_data_reduction 'SAINT (Bruker, 2000)'
_computing_molecular_graphics 'ORTEP-3 (Farrugia, 1997) and PLATON (Spek, 2009)'
_computing_publication_material 'SHELXL97 (Sheldrick, 2008)'
_computing_structure_refinement 'SHELXL97 (Sheldrick, 2008)'
_computing_structure_solution 'SHELXS97 (Sheldrick, 2008)'
_diffrn_ambient_temperature 200(2)
_diffrn_measured_fraction_theta_full 0.995
_diffrn_measured_fraction_theta_max 0.995
_diffrn_measurement_device_type 'Bruker SMART 1000 CCD'
_diffrn_measurement_method '\f and \w'
_diffrn_radiation_monochromator graphite
_diffrn_radiation_source 'fine-focus sealed tube'
_diffrn_radiation_type MoK\a
_diffrn_radiation_wavelength 0.71073
_diffrn_reflns_av_R_equivalents 0.0677
_diffrn_reflns_av_sigmaI/netI 0.0907
_diffrn_reflns_limit_h_max 13
_diffrn_reflns_limit_h_min -11
_diffrn_reflns_limit_k_max 33
_diffrn_reflns_limit_k_min -28
_diffrn_reflns_limit_l_max 13
_diffrn_reflns_limit_l_min -13
_diffrn_reflns_number 16577
_diffrn_reflns_theta_full 28.33
_diffrn_reflns_theta_max 28.33
_diffrn_reflns_theta_min 2.23
_diffrn_standards_decay_% 0
_diffrn_standards_interval_count 0
_diffrn_standards_interval_time 0
_diffrn_standards_number 0
_exptl_absorpt_coefficient_mu 0.643
_exptl_absorpt_correction_T_max 1.000000
_exptl_absorpt_correction_T_min 0.862558
_exptl_absorpt_correction_type multi-scan
_exptl_absorpt_process_details '(SADABS; Bruker, 2000)'
_exptl_crystal_colour yellow
_exptl_crystal_density_diffrn 1.546
_exptl_crystal_density_method 'not measured'
_exptl_crystal_description block
_exptl_crystal_F_000 1076
_exptl_crystal_size_max 0.32
_exptl_crystal_size_mid 0.24
_exptl_crystal_size_min 0.17
_refine_diff_density_max 0.485
_refine_diff_density_min -0.494
_refine_ls_extinction_method none
_refine_ls_goodness_of_fit_ref 0.995
_refine_ls_hydrogen_treatment constr
_refine_ls_matrix_type full
_refine_ls_number_parameters 318
_refine_ls_number_reflns 5548
_refine_ls_number_restraints 0
_refine_ls_restrained_S_all 0.995
_refine_ls_R_factor_all 0.1222
_refine_ls_R_factor_gt 0.0559
_refine_ls_shift/su_max 0.000
_refine_ls_shift/su_mean 0.000
_refine_ls_structure_factor_coef Fsqd
_refine_ls_weighting_details 'calc w=1/[\s^2^(Fo^2^)+(0.0615P)^2^+0.0000P] where P=(Fo^2^+2Fc^2^)/3'
_refine_ls_weighting_scheme calc
_refine_ls_wR_factor_gt 0.1169
_refine_ls_wR_factor_ref 0.1532
_reflns_number_gt 3076
_reflns_number_total 5548
_reflns_threshold_expression I>2sigma(I)
_cod_data_source_file ng5206.cif
_cod_data_source_block global
_cod_original_sg_symbol_H-M 'P 21/c'
_cod_database_code 2231632

loop_
_symmetry_equiv_pos_as_xyz
'x, y, z'
'-x, y+1/2, -z+1/2'
'-x, -y, -z'
'x, -y-1/2, z-1/2'

loop_
_atom_site_type_symbol
_atom_site_label
_atom_site_fract_x
_atom_site_fract_y
_atom_site_fract_z
_atom_site_U_iso_or_equiv
_atom_site_adp_type
_atom_site_calc_flag
_atom_site_refinement_flags
_atom_site_occupancy
_atom_site_symmetry_multiplicity
Mn Mn1 0.66399(5) 0.120956(18) 0.21934(6) 0.02892(17) Uani d . 1 1
O O1 0.8310(3) 0.12897(9) 0.1302(3) 0.0428(6) Uani d . 1 1
O O2 0.7412(3) 0.04962(9) 0.1291(3) 0.0378(6) Uani d . 1 1
O O3 0.8167(3) 0.11251(10) 0.4552(3) 0.0500(7) Uani d . 1 1
O O4 0.9755(3) 0.09035(13) 0.6912(3) 0.0693(9) Uani d . 1 1
O O5 0.4723(2) 0.13074(8) -0.0166(2) 0.0333(6) Uani d . 1 1
H H5A 0.4289 0.1603 -0.0328 0.050 Uiso d R 1 1
H H5B 0.4083 0.1066 -0.0473 0.050 Uiso d R 1 1
N N1 0.5198(3) 0.16134(10) 0.3098(3) 0.0262(6) Uani d . 1 1
N N2 0.4431(3) 0.23975(10) 0.3854(3) 0.0286(6) Uani d . 1 1
N N3 0.3510(3) 0.15448(10) 0.4067(3) 0.0297(6) Uani d . 1 1
N N4 0.6929(3) 0.21595(10) 0.2323(3) 0.0278(6) Uani d . 1 1
N N5 0.2620(3) 0.28877(11) 0.4719(3) 0.0319(7) Uani d . 1 1
N N6 0.5166(3) 0.05706(10) 0.2655(3) 0.0302(6) Uani d . 1 1
C C1 0.5225(3) 0.21397(12) 0.3310(3) 0.0244(7) Uani d . 1 1
C C2 0.6177(3) 0.24544(12) 0.2864(3) 0.0254(7) Uani d . 1 1
C C3 0.6272(4) 0.30056(12) 0.2985(4) 0.0313(8) Uani d . 1 1
H H3 0.5735 0.3199 0.3384 0.038 Uiso calc R 1 1
C C4 0.7163(4) 0.32668(13) 0.2514(4) 0.0343(8) Uani d . 1 1
H H4 0.7255 0.3645 0.2590 0.041 Uiso calc R 1 1
C C5 0.7919(4) 0.29748(13) 0.1930(4) 0.0351(8) Uani d . 1 1
H H5 0.8521 0.3149 0.1575 0.042 Uiso calc R 1 1
C C6 0.7786(4) 0.24225(13) 0.1872(4) 0.0313(8) Uani d . 1 1
H H6 0.8328 0.2222 0.1493 0.038 Uiso calc R 1 1
C C7 0.3586(3) 0.20828(12) 0.4201(3) 0.0266(7) Uani d . 1 1
C C8 0.2631(4) 0.23502(13) 0.4750(4) 0.0295(7) Uani d . 1 1
C C9 0.1796(4) 0.20573(15) 0.5232(5) 0.0486(10) Uani d . 1 1
H H9 0.1846 0.1677 0.5267 0.058 Uiso calc R 1 1
C C10 0.0883(5) 0.23274(16) 0.5664(5) 0.0549(11) Uani d . 1 1
H H10 0.0292 0.2134 0.5997 0.066 Uiso calc R 1 1
C C11 0.0831(4) 0.28754(15) 0.5611(4) 0.0385(9) Uani d . 1 1
H H11 0.0202 0.3069 0.5893 0.046 Uiso calc R 1 1
C C12 0.1723(4) 0.31367(14) 0.5133(4) 0.0354(8) Uani d . 1 1
H H12 0.1695 0.3517 0.5099 0.042 Uiso calc R 1 1
C C13 0.4331(3) 0.13336(12) 0.3489(4) 0.0260(7) Uani d . 1 1
C C14 0.4284(3) 0.07435(12) 0.3221(3) 0.0276(7) Uani d . 1 1
C C15 0.3382(4) 0.04070(13) 0.3515(4) 0.0326(8) Uani d . 1 1
H H15 0.2775 0.0544 0.3918 0.039 Uiso calc R 1 1
C C16 0.3381(4) -0.01338(13) 0.3210(4) 0.0389(9) Uani d . 1 1
H H16 0.2770 -0.0375 0.3394 0.047 Uiso calc R 1 1
C C17 0.4277(4) -0.03147(14) 0.2638(4) 0.0385(9) Uani d . 1 1
H H17 0.4304 -0.0684 0.2426 0.046 Uiso calc R 1 1
C C18 0.5144(4) 0.00486(13) 0.2373(4) 0.0353(8) Uani d . 1 1
H H18 0.5756 -0.0082 0.1967 0.042 Uiso calc R 1 1
C C19 0.8296(4) 0.07960(14) 0.1086(4) 0.0331(8) Uani d . 1 1
C C20 0.9353(4) 0.05507(15) 0.0623(5) 0.0493(10) Uani d . 1 1
H H20A 1.0283 0.0478 0.1546 0.074 Uiso calc R 1 1
H H20B 0.9522 0.0799 -0.0050 0.074 Uiso calc R 1 1
H H20C 0.8945 0.0215 0.0070 0.074 Uiso calc R 1 1
C C21 0.9334(4) 0.09139(13) 0.5510(4) 0.0360(9) Uani d . 1 1
C C22 1.0344(5) 0.06987(19) 0.4916(5) 0.0757(14) Uani d . 1 1
H H22A 1.1331 0.0653 0.5780 0.114 Uiso calc R 1 1
H H22B 1.0378 0.0951 0.4171 0.114 Uiso calc R 1 1
H H22C 0.9976 0.0352 0.4413 0.114 Uiso calc R 1 1
O O6 0.7515(3) -0.06096(9) 0.0946(3) 0.0496(7) Uani d . 1 1
H H6A 0.7506 -0.0275 0.1014 0.074 Uiso d R 1 1
H H6B 0.8347 -0.0702 0.1638 0.074 Uiso d R 1 1

loop_
_atom_site_aniso_label
_atom_site_aniso_U_11
_atom_site_aniso_U_22
_atom_site_aniso_U_33
_atom_site_aniso_U_12
_atom_site_aniso_U_13
_atom_site_aniso_U_23
Mn1 0.0317(3) 0.0250(3) 0.0342(3) 0.0026(2) 0.0189(2) -0.0010(2)
O1 0.0490(16) 0.0322(15) 0.0636(17) 0.0011(11) 0.0400(14) -0.0048(12)
O2 0.0395(15) 0.0305(13) 0.0502(15) 0.0025(10) 0.0267(13) -0.0055(11)
O3 0.0467(17) 0.0581(18) 0.0335(14) 0.0199(13) 0.0092(13) -0.0027(12)
O4 0.062(2) 0.093(2) 0.0409(17) 0.0372(17) 0.0136(15) 0.0048(16)
O5 0.0358(14) 0.0282(13) 0.0376(13) 0.0012(9) 0.0187(11) 0.0010(10)
N1 0.0268(15) 0.0249(15) 0.0291(14) 0.0013(11) 0.0150(12) 0.0001(12)
N2 0.0290(16) 0.0272(15) 0.0324(15) -0.0013(11) 0.0167(13) -0.0025(12)
N3 0.0333(16) 0.0270(15) 0.0330(15) -0.0004(11) 0.0191(13) -0.0013(12)
N4 0.0294(16) 0.0237(14) 0.0335(15) 0.0017(11) 0.0174(13) -0.0004(12)
N5 0.0347(17) 0.0301(16) 0.0369(16) 0.0007(12) 0.0219(14) -0.0036(13)
N6 0.0358(17) 0.0252(15) 0.0318(15) 0.0014(11) 0.0178(13) 0.0011(12)
C1 0.0235(17) 0.0256(17) 0.0263(16) 0.0031(12) 0.0136(14) 0.0018(13)
C2 0.0246(17) 0.0237(17) 0.0288(17) 0.0001(13) 0.0134(14) -0.0015(14)
C3 0.037(2) 0.0250(18) 0.0401(19) 0.0033(14) 0.0245(17) -0.0003(15)
C4 0.038(2) 0.0248(18) 0.047(2) -0.0018(14) 0.0256(18) -0.0050(16)
C5 0.038(2) 0.033(2) 0.046(2) -0.0044(15) 0.0284(18) 0.0015(17)
C6 0.033(2) 0.0290(19) 0.043(2) 0.0001(14) 0.0272(17) -0.0014(16)
C7 0.0256(18) 0.0288(18) 0.0273(17) -0.0017(13) 0.0140(14) -0.0012(14)
C8 0.0295(19) 0.0311(19) 0.0331(18) -0.0030(14) 0.0190(16) -0.0054(15)
C9 0.063(3) 0.032(2) 0.077(3) -0.0054(18) 0.055(2) -0.005(2)
C10 0.059(3) 0.050(3) 0.083(3) -0.007(2) 0.055(3) -0.003(2)
C11 0.030(2) 0.049(2) 0.043(2) -0.0001(16) 0.0234(17) -0.0061(18)
C12 0.035(2) 0.037(2) 0.038(2) 0.0036(15) 0.0193(17) -0.0041(16)
C13 0.0281(18) 0.0252(17) 0.0252(16) 0.0002(13) 0.0129(14) 0.0029(13)
C14 0.0269(18) 0.0264(18) 0.0262(17) 0.0032(13) 0.0098(14) 0.0015(14)
C15 0.033(2) 0.0308(19) 0.0366(19) -0.0023(14) 0.0190(16) 0.0015(16)
C16 0.043(2) 0.031(2) 0.042(2) -0.0090(16) 0.0199(19) 0.0012(16)
C17 0.049(2) 0.0262(19) 0.046(2) -0.0033(16) 0.0270(19) -0.0035(17)
C18 0.045(2) 0.0263(19) 0.039(2) 0.0017(15) 0.0227(18) -0.0018(15)
C19 0.032(2) 0.033(2) 0.0356(19) 0.0016(15) 0.0172(16) -0.0041(16)
C20 0.047(3) 0.050(2) 0.062(3) 0.0093(18) 0.034(2) -0.007(2)
C21 0.036(2) 0.030(2) 0.037(2) 0.0042(15) 0.0128(18) -0.0031(16)
C22 0.066(3) 0.085(4) 0.077(3) 0.013(3) 0.034(3) 0.006(3)
O6 0.0402(16) 0.0272(14) 0.0627(17) 0.0008(10) 0.0089(13) -0.0022(12)

loop_
_atom_type_symbol
_atom_type_description
_atom_type_scat_dispersion_real
_atom_type_scat_dispersion_imag
_atom_type_scat_source
C C 0.0033 0.0016 'International Tables Vol C Tables 4.2.6.8 and 6.1.1.4'
H H 0.0000 0.0000 'International Tables Vol C Tables 4.2.6.8 and 6.1.1.4'
Mn Mn 0.3368 0.7283 'International Tables Vol C Tables 4.2.6.8 and 6.1.1.4'
N N 0.0061 0.0033 'International Tables Vol C Tables 4.2.6.8 and 6.1.1.4'
O O 0.0106 0.0060 'International Tables Vol C Tables 4.2.6.8 and 6.1.1.4'

loop_
_geom_angle_atom_site_label_1
_geom_angle_atom_site_label_2
_geom_angle_atom_site_label_3
_geom_angle
_geom_angle_publ_flag
O3 Mn1 O5 169.93(10) y
O3 Mn1 O1 96.91(11) ?
O5 Mn1 O1 93.07(9) ?
O3 Mn1 O2 97.49(9) ?
O5 Mn1 O2 89.08(8) ?
O1 Mn1 O2 57.06(8) y
O3 Mn1 N1 84.55(9) ?
O5 Mn1 N1 86.20(8) ?
O1 Mn1 N1 148.84(9) ?
O2 Mn1 N1 153.86(9) ?
O3 Mn1 N4 91.75(9) ?
O5 Mn1 N4 88.54(8) ?
O1 Mn1 N4 80.48(9) ?
O2 Mn1 N4 137.27(9) ?
N1 Mn1 N4 68.35(9) y
O3 Mn1 N6 86.51(10) ?
O5 Mn1 N6 86.38(9) ?
O1 Mn1 N6 142.68(9) ?
O2 Mn1 N6 85.63(9) ?
N1 Mn1 N6 68.43(9) y
N4 Mn1 N6 136.71(9) ?
O3 Mn1 C19 96.82(10) ?
O5 Mn1 C19 92.61(9) ?
O1 Mn1 C19 28.32(9) ?
O2 Mn1 C19 28.80(9) ?
N1 Mn1 C19 176.91(10) ?
N4 Mn1 C19 108.78(10) ?
N6 Mn1 C19 114.37(10) ?
C19 O1 Mn1 91.6(2) ?
C19 O2 Mn1 90.6(2) ?
C21 O3 Mn1 146.0(2) ?
Mn1 O5 H5A 115.1 ?
Mn1 O5 H5B 117.1 ?
H5A O5 H5B 107.7 ?
C13 N1 C1 116.3(3) ?
C13 N1 Mn1 122.0(2) ?
C1 N1 Mn1 121.7(2) ?
C7 N2 C1 114.7(3) ?
C13 N3 C7 114.7(3) ?
C6 N4 C2 117.3(3) ?
C6 N4 Mn1 123.9(2) ?
C2 N4 Mn1 118.8(2) ?
C12 N5 C8 117.4(3) ?
C18 N6 C14 116.9(3) ?
C18 N6 Mn1 124.3(2) ?
C14 N6 Mn1 118.8(2) ?
N1 C1 N2 124.5(3) ?
N1 C1 C2 116.6(3) ?
N2 C1 C2 118.9(3) ?
N4 C2 C3 123.2(3) ?
N4 C2 C1 114.5(3) ?
C3 C2 C1 122.3(3) ?
C4 C3 C2 118.4(3) ?
C4 C3 H3 120.8 ?
C2 C3 H3 120.8 ?
C3 C4 C5 119.4(3) ?
C3 C4 H4 120.3 ?
C5 C4 H4 120.3 ?
C4 C5 C6 118.7(3) ?
C4 C5 H5 120.7 ?
C6 C5 H5 120.7 ?
N4 C6 C5 123.1(3) ?
N4 C6 H6 118.5 ?
C5 C6 H6 118.5 ?
N2 C7 N3 125.2(3) ?
N2 C7 C8 117.0(3) ?
N3 C7 C8 117.7(3) ?
N5 C8 C9 122.7(3) ?
N5 C8 C7 116.2(3) ?
C9 C8 C7 121.2(3) ?
C8 C9 C10 118.5(3) ?
C8 C9 H9 120.7 ?
C10 C9 H9 120.7 ?
C11 C10 C9 119.8(4) ?
C11 C10 H10 120.1 ?
C9 C10 H10 120.1 ?
C10 C11 C12 117.7(3) ?
C10 C11 H11 121.1 ?
C12 C11 H11 121.1 ?
N5 C12 C11 123.9(3) ?
N5 C12 H12 118.1 ?
C11 C12 H12 118.1 ?
N1 C13 N3 124.5(3) ?
N1 C13 C14 116.0(3) ?
N3 C13 C14 119.4(3) ?
N6 C14 C15 123.2(3) ?
N6 C14 C13 114.7(3) ?
C15 C14 C13 122.2(3) ?
C14 C15 C16 118.7(3) ?
C14 C15 H15 120.7 ?
C16 C15 H15 120.7 ?
C17 C16 C15 118.7(3) ?
C17 C16 H16 120.6 ?
C15 C16 H16 120.6 ?
C16 C17 C18 119.1(3) ?
C16 C17 H17 120.5 ?
C18 C17 H17 120.5 ?
N6 C18 C17 123.5(3) ?
N6 C18 H18 118.3 ?
C17 C18 H18 118.3 ?
O1 C19 O2 120.4(3) ?
O1 C19 C20 120.2(3) ?
O2 C19 C20 119.3(3) ?
O1 C19 Mn1 60.06(17) ?
O2 C19 Mn1 60.56(17) ?
C20 C19 Mn1 174.2(3) ?
C19 C20 H20A 109.5 ?
C19 C20 H20B 109.5 ?
H20A C20 H20B 109.5 ?
C19 C20 H20C 109.5 ?
H20A C20 H20C 109.5 ?
H20B C20 H20C 109.5 ?
O4 C21 O3 124.0(3) ?
O4 C21 C22 118.6(3) ?
O3 C21 C22 117.2(3) ?
C21 C22 H22A 109.5 ?
C21 C22 H22B 109.5 ?
H22A C22 H22B 109.5 ?
C21 C22 H22C 109.5 ?
H22A C22 H22C 109.5 ?
H22B C22 H22C 109.5 ?
H6A O6 H6B 104.7 ?

loop_
_geom_bond_atom_site_label_1
_geom_bond_atom_site_label_2
_geom_bond_distance
_geom_bond_publ_flag
Mn1 O3 2.113(2) y
Mn1 O5 2.245(2) y
Mn1 O1 2.284(2) y
Mn1 O2 2.295(2) y
Mn1 N1 2.298(3) y
Mn1 N4 2.387(3) y
Mn1 N6 2.393(3) y
Mn1 C19 2.635(4) ?
O1 C19 1.250(4) ?
O2 C19 1.269(4) ?
O3 C21 1.246(4) ?
O4 C21 1.235(4) ?
O5 H5A 0.8400 ?
O5 H5B 0.8400 ?
N1 C13 1.328(4) ?
N1 C1 1.329(4) ?
N2 C7 1.334(4) ?
N2 C1 1.337(4) ?
N3 C13 1.332(4) ?
N3 C7 1.349(4) ?
N4 C6 1.335(4) ?
N4 C2 1.349(4) ?
N5 C12 1.330(4) ?
N5 C8 1.343(4) ?
N6 C18 1.331(4) ?
N6 C14 1.344(4) ?
C1 C2 1.478(4) ?
C2 C3 1.381(4) ?
C3 C4 1.375(4) ?
C3 H3 0.9500 ?
C4 C5 1.377(4) ?
C4 H4 0.9500 ?
C5 C6 1.385(4) ?
C5 H5 0.9500 ?
C6 H6 0.9500 ?
C7 C8 1.487(4) ?
C8 C9 1.375(5) ?
C9 C10 1.380(5) ?
C9 H9 0.9500 ?
C10 C11 1.370(5) ?
C10 H10 0.9500 ?
C11 C12 1.380(5) ?
C11 H11 0.9500 ?
C12 H12 0.9500 ?
C13 C14 1.494(4) ?
C14 C15 1.383(4) ?
C15 C16 1.384(4) ?
C15 H15 0.9500 ?
C16 C17 1.366(5) ?
C16 H16 0.9500 ?
C17 C18 1.384(5) ?
C17 H17 0.9500 ?
C18 H18 0.9500 ?
C19 C20 1.498(5) ?
C20 H20A 0.9800 ?
C20 H20B 0.9800 ?
C20 H20C 0.9800 ?
C21 C22 1.514(5) ?
C22 H22A 0.9800 ?
C22 H22B 0.9800 ?
C22 H22C 0.9800 ?
O6 H6A 0.8400 ?
O6 H6B 0.8400 ?

loop_
_geom_hbond_atom_site_label_D
_geom_hbond_atom_site_label_H
_geom_hbond_atom_site_label_A
_geom_hbond_site_symmetry_A
_geom_hbond_distance_DH
_geom_hbond_distance_HA
_geom_hbond_distance_DA
_geom_hbond_angle_DHA
O5 H5A N5 4_565 0.84 2.16 2.924(3) 151.0
O5 H5B O6 3_655 0.84 1.88 2.704(3) 168.1
O6 H6A O2 . 0.84 1.95 2.791(3) 175.1
O6 H6B O4 3_756 0.84 1.87 2.711(4) 176.3
C3 H3 O5 4_566 0.95 2.46 3.399(4) 170.4
C5 H5 O3 4_565 0.95 2.59 3.338(4) 136.3
C6 H6 O1 . 0.95 2.33 2.983(4) 125.1
C18 H18 O2 . 0.95 2.55 3.198(4) 125.2

loop_
_geom_torsion_atom_site_label_1
_geom_torsion_atom_site_label_2
_geom_torsion_atom_site_label_3
_geom_torsion_atom_site_label_4
_geom_torsion
O3 Mn1 O1 C19 91.6(2)
O5 Mn1 O1 C19 -89.8(2)
O2 Mn1 O1 C19 -2.90(19)
N1 Mn1 O1 C19 -177.55(19)
N4 Mn1 O1 C19 -177.8(2)
N6 Mn1 O1 C19 -1.7(3)
O3 Mn1 O2 C19 -90.5(2)
O5 Mn1 O2 C19 97.1(2)
O1 Mn1 O2 C19 2.86(18)
N1 Mn1 O2 C19 176.6(2)
N4 Mn1 O2 C19 10.3(2)
N6 Mn1 O2 C19 -176.4(2)
O5 Mn1 O3 C21 145.7(5)
O1 Mn1 O3 C21 -42.1(5)
O2 Mn1 O3 C21 15.4(5)
N1 Mn1 O3 C21 169.2(5)
N4 Mn1 O3 C21 -122.8(5)
N6 Mn1 O3 C21 100.5(5)
C19 Mn1 O3 C21 -13.6(5)
O3 Mn1 N1 C13 -85.8(2)
O5 Mn1 N1 C13 90.2(2)
O1 Mn1 N1 C13 179.9(2)
O2 Mn1 N1 C13 10.1(4)
N4 Mn1 N1 C13 -179.9(3)
N6 Mn1 N1 C13 2.6(2)
O3 Mn1 N1 C1 91.8(2)
O5 Mn1 N1 C1 -92.2(2)
O1 Mn1 N1 C1 -2.5(3)
O2 Mn1 N1 C1 -172.3(2)
N4 Mn1 N1 C1 -2.2(2)
N6 Mn1 N1 C1 -179.8(2)
O3 Mn1 N4 C6 98.8(3)
O5 Mn1 N4 C6 -91.3(3)
O1 Mn1 N4 C6 2.1(2)
O2 Mn1 N4 C6 -4.3(3)
N1 Mn1 N4 C6 -177.8(3)
N6 Mn1 N4 C6 -174.5(2)
C19 Mn1 N4 C6 1.0(3)
O3 Mn1 N4 C2 -82.1(2)
O5 Mn1 N4 C2 87.9(2)
O1 Mn1 N4 C2 -178.8(2)
O2 Mn1 N4 C2 174.93(19)
N1 Mn1 N4 C2 1.4(2)
N6 Mn1 N4 C2 4.7(3)
C19 Mn1 N4 C2 -179.9(2)
O3 Mn1 N6 C18 -96.7(3)
O5 Mn1 N6 C18 90.5(3)
O1 Mn1 N6 C18 0.1(3)
O2 Mn1 N6 C18 1.1(3)
N1 Mn1 N6 C18 177.8(3)
N4 Mn1 N6 C18 174.5(2)
C19 Mn1 N6 C18 -0.8(3)
O3 Mn1 N6 C14 84.0(2)
O5 Mn1 N6 C14 -88.8(2)
O1 Mn1 N6 C14 -179.1(2)
O2 Mn1 N6 C14 -178.2(2)
N1 Mn1 N6 C14 -1.5(2)
N4 Mn1 N6 C14 -4.8(3)
C19 Mn1 N6 C14 179.9(2)
C13 N1 C1 N2 -1.2(4)
Mn1 N1 C1 N2 -178.9(2)
C13 N1 C1 C2 -179.4(3)
Mn1 N1 C1 C2 2.8(4)
C7 N2 C1 N1 0.6(4)
C7 N2 C1 C2 178.9(3)
C6 N4 C2 C3 -0.9(5)
Mn1 N4 C2 C3 179.9(2)
C6 N4 C2 C1 178.7(3)
Mn1 N4 C2 C1 -0.6(3)
N1 C1 C2 N4 -1.4(4)
N2 C1 C2 N4 -179.7(3)
N1 C1 C2 C3 178.2(3)
N2 C1 C2 C3 -0.2(5)
N4 C2 C3 C4 0.8(5)
C1 C2 C3 C4 -178.7(3)
C2 C3 C4 C5 0.4(5)
C3 C4 C5 C6 -1.6(5)
C2 N4 C6 C5 -0.4(5)
Mn1 N4 C6 C5 178.8(2)
C4 C5 C6 N4 1.6(5)
C1 N2 C7 N3 1.2(4)
C1 N2 C7 C8 -177.5(3)
C13 N3 C7 N2 -2.3(4)
C13 N3 C7 C8 176.4(3)
C12 N5 C8 C9 -2.0(5)
C12 N5 C8 C7 176.9(3)
N2 C7 C8 N5 5.5(4)
N3 C7 C8 N5 -173.4(3)
N2 C7 C8 C9 -175.6(3)
N3 C7 C8 C9 5.6(5)
N5 C8 C9 C10 1.7(6)
C7 C8 C9 C10 -177.2(3)
C8 C9 C10 C11 -0.3(6)
C9 C10 C11 C12 -0.7(6)
C8 N5 C12 C11 1.0(5)
C10 C11 C12 N5 0.3(5)
C1 N1 C13 N3 -0.1(5)
Mn1 N1 C13 N3 177.7(2)
C1 N1 C13 C14 178.9(3)
Mn1 N1 C13 C14 -3.3(4)
C7 N3 C13 N1 1.7(4)
C7 N3 C13 C14 -177.3(3)
C18 N6 C14 C15 0.1(4)
Mn1 N6 C14 C15 179.4(2)
C18 N6 C14 C13 -178.9(3)
Mn1 N6 C14 C13 0.4(3)
N1 C13 C14 N6 1.8(4)
N3 C13 C14 N6 -179.2(3)
N1 C13 C14 C15 -177.2(3)
N3 C13 C14 C15 1.8(4)
N6 C14 C15 C16 -0.1(5)
C13 C14 C15 C16 178.8(3)
C14 C15 C16 C17 0.3(5)
C15 C16 C17 C18 -0.5(5)
C14 N6 C18 C17 -0.3(5)
Mn1 N6 C18 C17 -179.6(3)
C16 C17 C18 N6 0.5(5)
Mn1 O1 C19 O2 5.1(3)
Mn1 O1 C19 C20 -173.3(3)
Mn1 O2 C19 O1 -5.1(3)
Mn1 O2 C19 C20 173.3(3)
O3 Mn1 C19 O1 -91.9(2)
O5 Mn1 C19 O1 91.6(2)
O2 Mn1 C19 O1 174.9(3)
N4 Mn1 C19 O1 2.3(2)
N6 Mn1 C19 O1 178.84(19)
O3 Mn1 C19 O2 93.1(2)
O5 Mn1 C19 O2 -83.31(19)
O1 Mn1 C19 O2 -174.9(3)
N4 Mn1 C19 O2 -172.65(18)
N6 Mn1 C19 O2 3.9(2)
Mn1 O3 C21 O4 -167.0(3)
Mn1 O3 C21 C22 18.2(7)
